data_2215893
loop_
_publ_author_name
'Achilonu, Matthew C.'
'Janse van Rensburg, J. Marthinus'
'Westhuizen, Jan H. van der'
'Roodt, Andreas'

_publ_section_title
;
 1-(4-Methoxybenzyl)pyridinium <i>p</i>-toluenesulfonate
;
_journal_coeditor_code EZ2098
_journal_issue 11
_journal_name_full 'Acta Crystallographica Section E'
_journal_page_first o4326
_journal_page_last o4326
_journal_paper_doi 10.1107/S1600536807046703
_journal_volume 63
_journal_year 2007
_chemical_formula_iupac 'C13 H14 N O + , C7 H7 O3 S -'
_chemical_formula_moiety 'C13 H14 N O + , C7 H7 O3 S -'
_chemical_formula_sum 'C20 H21 N O4 S'
_chemical_formula_weight 371.44
_chemical_name_systematic
;
1-(4-Methoxybenzyl)pyridinium <i>p</i>-toluenesulfonate
;
_space_group_IT_number 14
_symmetry_cell_setting monoclinic
_symmetry_space_group_name_Hall '-P 2yn'
_symmetry_space_group_name_H-M 'P 1 21/n 1'
_audit_creation_method 'WinGX routine CIF_UPDATE'
_cell_angle_alpha 90.0
_cell_angle_beta 110.639(5)
_cell_angle_gamma 90.0
_cell_formula_units_Z 4
_cell_length_a 9.668(5)
_cell_length_b 20.096(5)
_cell_length_c 9.852(5)
_cell_measurement_reflns_used 9909
_cell_measurement_temperature 100(2)
_cell_measurement_theta_max 28.27
_cell_measurement_theta_min 2.41
_cell_volume 1791.3(14)
_computing_cell_refinement 'SAINT-Plus (Bruker, 2004)'
_computing_data_collection 'APEX2 (Bruker, 2005)'
_computing_data_reduction 'SAINT-Plus (Bruker, 2004) and XPREP (Bruker, 2004)'
_computing_molecular_graphics 'DIAMOND (Brandenburg & Putz, 2005)'
_computing_publication_material 'WinGX (Farrugia, 1999)'
_computing_structure_refinement 'SHELXL97 (Sheldrick, 1997)'
_computing_structure_solution 'SIR97 (Altomare <i>et al.</i>,  1999)'
_diffrn_ambient_temperature 100(2)
_diffrn_measured_fraction_theta_full 1
_diffrn_measured_fraction_theta_max 1
_diffrn_measurement_device_type
;
Bruker X8 APEXII 4K KappaCCD
;
_diffrn_measurement_method '\w and \f'
_diffrn_radiation_monochromator graphite
_diffrn_radiation_type MoK\a
_diffrn_radiation_wavelength 0.71069
_diffrn_reflns_av_R_equivalents 0.0428
_diffrn_reflns_limit_h_max 12
_diffrn_reflns_limit_h_min -12
_diffrn_reflns_limit_k_max 26
_diffrn_reflns_limit_k_min -25
_diffrn_reflns_limit_l_max 13
_diffrn_reflns_limit_l_min -13
_diffrn_reflns_number 32879
_diffrn_reflns_theta_full 28.3
_diffrn_reflns_theta_max 28.3
_diffrn_reflns_theta_min 2.43
_diffrn_standards_decay_% 0
_diffrn_standards_interval_count 0
_diffrn_standards_interval_time 0
_diffrn_standards_number 0
_exptl_absorpt_coefficient_mu 0.206
_exptl_absorpt_correction_T_max 0.9792
_exptl_absorpt_correction_T_min 0.9221
_exptl_absorpt_correction_type multi-scan
_exptl_absorpt_process_details '(SADABS; Bruker, 2004)'
_exptl_crystal_colour colourless
_exptl_crystal_density_diffrn 1.377
_exptl_crystal_density_method 'not measured'
_exptl_crystal_description cuboid
_exptl_crystal_F_000 784
_exptl_crystal_size_max 0.4
_exptl_crystal_size_mid 0.2
_exptl_crystal_size_min 0.1
_refine_diff_density_max 0.317
_refine_diff_density_min -0.589
_refine_ls_extinction_method none
_refine_ls_goodness_of_fit_ref 1.064
_refine_ls_hydrogen_treatment constr
_refine_ls_matrix_type full
_refine_ls_number_parameters 237
_refine_ls_number_reflns 4447
_refine_ls_number_restraints 0
_refine_ls_restrained_S_all 1.064
_refine_ls_R_factor_gt 0.036
_refine_ls_shift/su_max 0.002
_refine_ls_structure_factor_coef Fsqd
_refine_ls_weighting_details 'calc w = 1/[\s^2^(Fo^2^)+(0.0394P)^2^+0.9825P] where P=(Fo^2^+2Fc^2^)/3'
_refine_ls_weighting_scheme calc
_refine_ls_wR_factor_ref 0.0919
_reflns_number_gt 3789
_reflns_number_total 4447
_reflns_threshold_expression I>2\s(I)
_cod_data_source_file ez2098.cif
_cod_data_source_block I
_cod_original_sg_symbol_H-M 'P 21/n'
_cod_database_code 2215893
_cod_database_fobs_code 2215893

loop_
_symmetry_equiv_pos_as_xyz
'x, y, z'
'-x+1/2, y+1/2, -z+1/2'
'-x, -y, -z'
'x-1/2, -y-1/2, z-1/2'

loop_
_atom_site_type_symbol
_atom_site_label
_atom_site_fract_x
_atom_site_fract_y
_atom_site_fract_z
_atom_site_U_iso_or_equiv
_atom_site_adp_type
_atom_site_calc_flag
_atom_site_refinement_flags
_atom_site_occupancy
C C1 0.60595(14) 0.59526(7) 0.48918(14) 0.0132(3) Uani d . 1
H H1A 0.6495 0.5553 0.4661 0.016 Uiso calc R 1
H H1B 0.5078 0.5841 0.4876 0.016 Uiso calc R 1
C C11 0.24154(13) 0.57692(7) 0.70133(14) 0.0109(3) Uani d . 1
C C12 0.33487(14) 0.61530(7) 0.81413(15) 0.0127(3) Uani d . 1
H H12 0.3693 0.6561 0.7947 0.015 Uiso calc R 1
C C13 0.37633(14) 0.59236(7) 0.95594(15) 0.0137(3) Uani d . 1
H H13 0.4392 0.6181 1.0308 0.016 Uiso calc R 1
C C14 0.32567(14) 0.53154(7) 0.98852(14) 0.0131(3) Uani d . 1
C C15 0.23085(14) 0.49412(7) 0.87397(15) 0.0138(3) Uani d . 1
H H15 0.1953 0.4536 0.8934 0.017 Uiso calc R 1
C C16 0.18852(14) 0.51633(7) 0.73120(14) 0.0127(3) Uani d . 1
H H16 0.1252 0.4908 0.6562 0.015 Uiso calc R 1
C C17 0.37284(15) 0.50757(8) 1.14311(15) 0.0174(3) Uani d . 1
H H17A 0.4769 0.515 1.1905 0.026 Uiso calc R 1
H H17B 0.3522 0.4609 1.1442 0.026 Uiso calc R 1
H H17C 0.3194 0.5315 1.1932 0.026 Uiso calc R 1
C C21 0.69908(14) 0.61896(7) 0.63891(14) 0.0116(3) Uani d . 1
C C22 0.83990(14) 0.59323(7) 0.70717(14) 0.0131(3) Uani d . 1
H H22 0.8782 0.5631 0.658 0.016 Uiso calc R 1
C C23 0.92469(14) 0.61195(7) 0.84837(15) 0.0134(3) Uani d . 1
H H23 1.0187 0.5943 0.8935 0.016 Uiso calc R 1
C C24 0.86712(14) 0.65725(7) 0.92094(14) 0.0118(3) Uani d . 1
C C25 0.72601(14) 0.68448(7) 0.85261(14) 0.0129(3) Uani d . 1
H H25 0.6884 0.7153 0.901 0.015 Uiso calc R 1
C C26 0.64303(14) 0.66515(7) 0.71257(14) 0.0123(3) Uani d . 1
H H26 0.5493 0.683 0.6671 0.015 Uiso calc R 1
C C27 1.08315(15) 0.65152(8) 1.13428(15) 0.0194(3) Uani d . 1
H H27A 1.0742 0.6042 1.1423 0.029 Uiso calc R 1
H H27B 1.1233 0.6707 1.2295 0.029 Uiso calc R 1
H H27C 1.1476 0.6609 1.0816 0.029 Uiso calc R 1
C C32 0.47083(14) 0.68464(7) 0.32476(14) 0.0122(3) Uani d . 1
H H32 0.393 0.6777 0.3579 0.015 Uiso calc R 1
C C33 0.45966(15) 0.73291(7) 0.22225(14) 0.0145(3) Uani d . 1
H H33 0.374 0.7582 0.1853 0.017 Uiso calc R 1
C C34 0.57662(15) 0.74365(7) 0.17419(15) 0.0164(3) Uani d . 1
H H34 0.5701 0.776 0.1048 0.02 Uiso calc R 1
C C35 0.70346(15) 0.70537(8) 0.23123(15) 0.0174(3) Uani d . 1
H H35 0.7832 0.7121 0.2009 0.021 Uiso calc R 1
C C36 0.71029(14) 0.65740(7) 0.33293(15) 0.0148(3) Uani d . 1
H H36 0.7951 0.6316 0.3715 0.018 Uiso calc R 1
N N 0.59458(11) 0.64748(6) 0.37720(12) 0.0108(2) Uani d . 1
O O1 0.24697(11) 0.55275(5) 0.44539(11) 0.0182(2) Uani d . 1
O O2 0.03159(10) 0.60938(5) 0.46323(11) 0.0174(2) Uani d . 1
O O3 0.26504(10) 0.66785(5) 0.52365(10) 0.0145(2) Uani d . 1
O O4 0.94071(10) 0.67943(5) 1.05911(10) 0.0161(2) Uani d . 1
S S 0.19217(3) 0.603727(16) 0.51832(3) 0.01009(9) Uani d . 1

loop_
_atom_site_aniso_label
_atom_site_aniso_U_11
_atom_site_aniso_U_22
_atom_site_aniso_U_33
_atom_site_aniso_U_12
_atom_site_aniso_U_13
_atom_site_aniso_U_23
C1 0.0142(6) 0.0113(7) 0.0119(6) -0.0007(5) 0.0018(5) 0.0025(5)
C11 0.0092(5) 0.0124(7) 0.0117(6) 0.0022(5) 0.0042(5) 0.0011(5)
C12 0.0128(6) 0.0109(6) 0.0151(6) -0.0008(5) 0.0057(5) 0.0000(5)
C13 0.0135(6) 0.0150(7) 0.0121(6) -0.0011(5) 0.0039(5) -0.0025(5)
C14 0.0132(6) 0.0144(7) 0.0130(6) 0.0035(5) 0.0063(5) 0.0020(5)
C15 0.0141(6) 0.0111(7) 0.0176(7) -0.0003(5) 0.0073(5) 0.0019(5)
C16 0.0112(5) 0.0123(7) 0.0140(6) -0.0004(5) 0.0037(5) -0.0015(5)
C17 0.0198(6) 0.0185(7) 0.0146(7) 0.0014(6) 0.0070(5) 0.0028(6)
C21 0.0122(6) 0.0113(6) 0.0103(6) -0.0018(5) 0.0028(5) 0.0020(5)
C22 0.0138(6) 0.0124(7) 0.0130(6) 0.0015(5) 0.0045(5) -0.0004(5)
C23 0.0107(5) 0.0150(7) 0.0130(6) 0.0028(5) 0.0023(5) 0.0018(5)
C24 0.0121(6) 0.0136(7) 0.0095(6) -0.0009(5) 0.0035(5) 0.0014(5)
C25 0.0138(6) 0.0137(7) 0.0129(6) 0.0013(5) 0.0068(5) 0.0007(5)
C26 0.0098(5) 0.0134(7) 0.0131(6) 0.0006(5) 0.0034(5) 0.0028(5)
C27 0.0139(6) 0.0265(8) 0.0138(7) 0.0028(6) -0.0001(5) -0.0015(6)
C32 0.0101(5) 0.0151(7) 0.0118(6) 0.0006(5) 0.0045(5) -0.0021(5)
C33 0.0161(6) 0.0126(7) 0.0139(6) 0.0032(5) 0.0042(5) -0.0007(5)
C34 0.0234(7) 0.0127(7) 0.0141(6) -0.0045(5) 0.0077(5) -0.0011(5)
C35 0.0152(6) 0.0224(8) 0.0175(7) -0.0060(5) 0.0092(5) -0.0049(6)
C36 0.0092(5) 0.0181(7) 0.0165(7) -0.0001(5) 0.0039(5) -0.0038(5)
N 0.0105(5) 0.0115(6) 0.0097(5) -0.0004(4) 0.0027(4) -0.0014(4)
O1 0.0246(5) 0.0158(5) 0.0153(5) 0.0057(4) 0.0084(4) -0.0011(4)
O2 0.0093(4) 0.0252(6) 0.0158(5) 0.0009(4) 0.0019(4) 0.0039(4)
O3 0.0160(4) 0.0141(5) 0.0137(5) -0.0020(4) 0.0055(4) 0.0016(4)
O4 0.0137(4) 0.0223(6) 0.0099(5) 0.0032(4) 0.0011(4) -0.0027(4)
S 0.00905(14) 0.01113(17) 0.00985(15) 0.00089(11) 0.00302(11) 0.00019(12)

loop_
_atom_type_symbol
_atom_type_description
_atom_type_scat_dispersion_real
_atom_type_scat_dispersion_imag
_atom_type_scat_source
C C 0.0033 0.0016 'International Tables Vol C Tables 4.2.6.8 and 6.1.1.4'
H H 0 0 'International Tables Vol C Tables 4.2.6.8 and 6.1.1.4'
N N 0.0061 0.0033 'International Tables Vol C Tables 4.2.6.8 and 6.1.1.4'
O O 0.0106 0.006 'International Tables Vol C Tables 4.2.6.8 and 6.1.1.4'
S S 0.1246 0.1234 'International Tables Vol C Tables 4.2.6.8 and 6.1.1.4'

loop_
_geom_angle_atom_site_label_1
_geom_angle_atom_site_label_2
_geom_angle_atom_site_label_3
_geom_angle
_geom_angle_publ_flag
N C1 C21 111.25(11) y
N C1 H1A 109.4 ?
C21 C1 H1A 109.4 ?
N C1 H1B 109.4 ?
C21 C1 H1B 109.4 ?
H1A C1 H1B 108 ?
C12 C11 C16 119.96(12) ?
C12 C11 S 120.55(11) ?
C16 C11 S 119.48(10) ?
C13 C12 C11 119.67(13) ?
C13 C12 H12 120.2 ?
C11 C12 H12 120.2 ?
C12 C13 C14 121.44(13) ?
C12 C13 H13 119.3 ?
C14 C13 H13 119.3 ?
C13 C14 C15 118.00(12) ?
C13 C14 C17 120.45(12) ?
C15 C14 C17 121.55(13) ?
C16 C15 C14 121.27(13) ?
C16 C15 H15 119.4 ?
C14 C15 H15 119.4 ?
C11 C16 C15 119.66(12) ?
C11 C16 H16 120.2 ?
C15 C16 H16 120.2 ?
C14 C17 H17A 109.5 ?
C14 C17 H17B 109.5 ?
H17A C17 H17B 109.5 ?
C14 C17 H17C 109.5 ?
H17A C17 H17C 109.5 ?
H17B C17 H17C 109.5 ?
C22 C21 C26 119.25(12) ?
C22 C21 C1 120.08(12) ?
C26 C21 C1 120.63(12) ?
C21 C22 C23 120.93(13) ?
C21 C22 H22 119.5 ?
C23 C22 H22 119.5 ?
C24 C23 C22 119.26(12) ?
C24 C23 H23 120.4 ?
C22 C23 H23 120.4 ?
O4 C24 C23 124.25(12) ?
O4 C24 C25 115.27(12) ?
C23 C24 C25 120.47(12) ?
C26 C25 C24 119.52(12) ?
C26 C25 H25 120.2 ?
C24 C25 H25 120.2 ?
C25 C26 C21 120.55(12) ?
C25 C26 H26 119.7 ?
C21 C26 H26 119.7 ?
O4 C27 H27A 109.5 ?
O4 C27 H27B 109.5 ?
H27A C27 H27B 109.5 ?
O4 C27 H27C 109.5 ?
H27A C27 H27C 109.5 ?
H27B C27 H27C 109.5 ?
N C32 C33 120.03(12) ?
N C32 H32 120 ?
C33 C32 H32 120 ?
C32 C33 C34 119.81(13) ?
C32 C33 H33 120.1 ?
C34 C33 H33 120.1 ?
C35 C34 C33 119.04(13) ?
C35 C34 H34 120.5 ?
C33 C34 H34 120.5 ?
C36 C35 C34 119.49(13) ?
C36 C35 H35 120.3 ?
C34 C35 H35 120.3 ?
N C36 C35 120.41(13) ?
N C36 H36 119.8 ?
C35 C36 H36 119.8 ?
C32 N C36 121.20(12) ?
C32 N C1 119.65(11) ?
C36 N C1 119.13(11) ?
C24 O4 C27 117.11(11) ?
O1 S O2 113.37(6) ?
O1 S O3 112.59(6) ?
O2 S O3 112.43(6) ?
O1 S C11 105.86(7) ?
O2 S C11 105.74(6) ?
O3 S C11 106.09(6) ?

loop_
_geom_bond_atom_site_label_1
_geom_bond_atom_site_label_2
_geom_bond_distance
C1 N 1.4983(17)
C1 C21 1.5091(19)
C1 H1A 0.97
C1 H1B 0.97
C11 C12 1.3918(19)
C11 C16 1.3921(19)
C11 S 1.7783(16)
C12 C13 1.389(2)
C12 H12 0.93
C13 C14 1.3954(19)
C13 H13 0.93
C14 C15 1.397(2)
C14 C17 1.507(2)
C15 C16 1.393(2)
C15 H15 0.93
C16 H16 0.93
C17 H17A 0.96
C17 H17B 0.96
C17 H17C 0.96
C21 C22 1.3884(19)
C21 C26 1.3996(19)
C22 C23 1.3945(19)
C22 H22 0.93
C23 C24 1.3895(19)
C23 H23 0.93
C24 O4 1.3693(17)
C24 C25 1.4022(18)
C25 C26 1.3849(19)
C25 H25 0.93
C26 H26 0.93
C27 O4 1.4285(17)
C27 H27A 0.96
C27 H27B 0.96
C27 H27C 0.96
C32 N 1.3492(17)
C32 C33 1.377(2)
C32 H32 0.93
C33 C34 1.3881(19)
C33 H33 0.93
C34 C35 1.388(2)
C34 H34 0.93
C35 C36 1.375(2)
C35 H35 0.93
C36 N 1.3511(17)
C36 H36 0.93
O1 S 1.4542(11)
O2 S 1.4573(12)
O3 S 1.4606(11)

loop_
_geom_hbond_atom_site_label_D
_geom_hbond_atom_site_label_H
_geom_hbond_atom_site_label_A
_geom_hbond_distance_DH
_geom_hbond_distance_HA
_geom_hbond_distance_DA
_geom_hbond_angle_DHA
C1 H1B O1 0.97 2.49 3.450(2) 171.7
C32 H32 O3 0.93 2.38 3.265(2) 159

loop_
_geom_torsion_atom_site_label_1
_geom_torsion_atom_site_label_2
_geom_torsion_atom_site_label_3
_geom_torsion_atom_site_label_4
_geom_torsion
C16 C11 C12 C13 0.95(19)
S C11 C12 C13 -177.72(10)
C11 C12 C13 C14 -0.4(2)
C12 C13 C14 C15 -0.28(19)
C12 C13 C14 C17 179.68(12)
C13 C14 C15 C16 0.43(19)
C17 C14 C15 C16 -179.53(12)
C12 C11 C16 C15 -0.80(19)
S C11 C16 C15 177.88(10)
C14 C15 C16 C11 0.11(19)
N C1 C21 C22 -107.37(14)
N C1 C21 C26 74.91(15)
C26 C21 C22 C23 1.1(2)
C1 C21 C22 C23 -176.69(12)
C21 C22 C23 C24 -0.3(2)
C22 C23 C24 O4 -179.58(12)
C22 C23 C24 C25 -0.7(2)
O4 C24 C25 C26 179.93(12)
C23 C24 C25 C26 1.0(2)
C24 C25 C26 C21 -0.2(2)
C22 C21 C26 C25 -0.8(2)
C1 C21 C26 C25 176.94(12)
N C32 C33 C34 -0.7(2)
C32 C33 C34 C35 -0.2(2)
C33 C34 C35 C36 0.5(2)
C34 C35 C36 N 0.0(2)
C33 C32 N C36 1.2(2)
C33 C32 N C1 179.75(12)
C35 C36 N C32 -0.9(2)
C35 C36 N C1 -179.44(12)
C21 C1 N C32 -101.63(14)
C21 C1 N C36 76.93(15)
C23 C24 O4 C27 -2.85(19)
C25 C24 O4 C27 178.23(12)
C12 C11 S O1 118.83(11)
C16 C11 S O1 -59.85(12)
C12 C11 S O2 -120.61(11)
C16 C11 S O2 60.72(12)
C12 C11 S O3 -1.01(12)
C16 C11 S O3 -179.68(10)

loop_
_cod_related_entry_id
_cod_related_entry_database
_cod_related_entry_code
1 ChemSpider 21121295
